data_2102381
loop_
_publ_author_name
'Marsh, Richard E.'

_publ_section_title
;
 Space group <i>Cc</i>: an update
;
_journal_issue 2
_journal_name_full 'Acta Crystallographica Section B'
_journal_page_first 252
_journal_page_last 253
_journal_paper_doi 10.1107/S0108768104003878
_journal_volume 60
_journal_year 2004
_chemical_formula_moiety 'C48 H52 N2 O2 Cl2 Zr'
_chemical_formula_sum 'C48 H52 Cl2 N2 O2 Zr'
_space_group_crystal_system monoclinic
_space_group_IT_number 15
_symmetry_space_group_name_H-M 'C 1 2/c 1'
_audit_creation_method CRYM
_cell_angle_alpha 90
_cell_angle_beta 95.71
_cell_angle_gamma 90
_cell_formula_units_Z 4
_cell_length_a 15.5610
_cell_length_b 19.6360
_cell_length_c 13.7760
_cell_volume 4188.451
_cod_data_source_file bk0142.cif
_cod_data_source_block MIWREP
_cod_depositor_comments
;
 Adding the _cell_formula_units_Z data item.

 Antanas Vaitkus,
 2017-08-05

  Added moiety chemical formula from Marsh (2004) paper.
  The summary chemical formula is calculated from moiety formula using
  AdHocParser
  (svn://www.crystallography.net/cod-tools/trunk/Formulae/AdHocParser.yp,
  revision 1441.)

  Andrius Merkys
  2013-11-11
;
_cod_original_sg_symbol_H-M C2/c
_cod_database_code 2102381

loop_
_atom_site_label
_atom_site_type_symbol
_atom_site_fract_x
_atom_site_fract_y
_atom_site_fract_z
Zr Zr 0.00000 0.07230 0.25000
Cl1 Cl 0.02620 -0.00665 0.38100
O1 O -0.12400 0.08775 0.26800
N1 N -0.03500 0.16655 0.14750
C1 C 0.02950 0.19825 0.09300
C2 C 0.06200 0.16120 0.01900
C3 C 0.12100 0.19305 -0.03700
C4 C 0.14400 0.25945 -0.01900
C5 C 0.11300 0.29525 0.05600
C6 C 0.05500 0.26440 0.11300
C7 C -0.10900 0.19790 0.13750
C8 C -0.18750 0.18000 0.17850
C9 C -0.19550 0.12345 0.24000
C10 C -0.27700 0.10480 0.26800
C11 C -0.34550 0.14775 0.23850
C12 C -0.33900 0.20650 0.18050
C13 C -0.25950 0.22075 0.15100
C14 C -0.29100 0.03995 0.32600
C15 C -0.38800 0.02965 0.34150
C16 C -0.40050 -0.03655 0.39700
C17 C -0.24000 0.04200 0.42800
C18 C -0.25400 -0.02340 0.48550
C19 C -0.34950 -0.03220 0.49800
C20 C -0.26050 -0.02275 0.27050
C21 C -0.27400 -0.08840 0.32850
C22 C -0.36950 -0.09765 0.34200
C23 C -0.22100 -0.08390 0.42750
C24 C -0.41700 0.25085 0.15450
H1 H 0.05090 0.10290 0.01775
H2 H 0.13410 0.16030 -0.10485
H3 H 0.19365 0.29035 -0.04280
H4 H 0.13765 0.35010 0.08025
H5 H 0.03295 0.29050 0.17625
H6 H -0.11870 0.24985 0.09265
H7 H -0.41350 0.14015 0.25095
H8 H -0.25360 0.26445 0.10640
H9 H -0.40815 0.07255 0.38215
H10 H -0.42335 0.02215 0.27150
H11 H -0.46045 -0.03685 0.41290
H12 H -0.18030 0.05245 0.41890
H13 H -0.26005 0.08255 0.47050
H14 H -0.21640 -0.01830 0.55395
H15 H -0.34285 -0.07375 0.55115
H16 H -0.37840 0.00260 0.54215
H17 H -0.30110 -0.02980 0.20850
H18 H -0.18825 -0.01515 0.27080
H19 H -0.24915 -0.12910 0.28895
H20 H -0.38145 -0.14230 0.39170
H21 H -0.40545 -0.09680 0.28000
H22 H -0.24085 -0.12165 0.46375
H23 H -0.14400 -0.07290 0.41855
